data_7708282
loop_
_publ_author_name
'Schorpp, Marcel'
'Tamim, Razan'
'Krossing, Ingo'

_publ_section_title
;
 Oxidative Addition, Reduction and Reductive Coupling: The Versatile
 Reactivity of Subvalent Gallium Cations.
;
_journal_name_full 'Dalton Transactions'
_journal_paper_doi 10.1039/D1DT02682H
_journal_year 2021
_chemical_formula_moiety 'C16 Al F36 O4, C33 H43 Ga N3, 1.5(C6 H4 F2)'
_chemical_formula_sum 'C58 H49 Al F39 Ga N3 O4'
_chemical_formula_weight 1689.70
_space_group_crystal_system monoclinic
_space_group_IT_number 15
_space_group_name_Hall '-C 2yc'
_space_group_name_H-M_alt 'C 1 2/c 1'
_atom_sites_solution_hydrogens geom
_atom_sites_solution_primary direct
_audit_creation_method
;
FinalCif V66 by Daniel Kratzert, Freiburg 2019,
https://github.com/dkratzert/FinalCif
;
_audit_update_record
;
2021-09-03 deposited with the CCDC.	2021-09-08 downloaded from the CCDC.
;
_cell_angle_alpha 90
_cell_angle_beta 111.764(3)
_cell_angle_gamma 90
_cell_formula_units_Z 8
_cell_length_a 36.379(2)
_cell_length_b 14.4021(7)
_cell_length_c 27.8948(14)
_cell_measurement_reflns_used 8010
_cell_measurement_temperature 100(2)
_cell_measurement_theta_max 27.8525
_cell_measurement_theta_min 2.9975
_cell_volume 13573.3(12)
_computing_cell_refinement 'SAINT V8.38A'
_computing_data_collection 'Bruker BIS V6.2.14/2020-04-30'
_computing_data_reduction 'SAINT V8.38A'
_computing_molecular_graphics 'Olex2 (Dolomanov et al., 2009)'
_computing_publication_material 'ShelXle (Hu\"bschle 2011)'
_computing_structure_refinement 'SHELXL-2018/3 (Sheldrick, 2018)'
_computing_structure_solution 'SHELXT (G. Sheldrick)'
_diffrn_ambient_temperature 100(2)
_diffrn_detector CPAD
_diffrn_detector_area_resol_mean 7.41
_diffrn_detector_type 'Bruker PHOTON III'
_diffrn_measured_fraction_theta_full 1.000
_diffrn_measured_fraction_theta_max 0.995
_diffrn_measurement_device 'three-circle diffractometer'
_diffrn_measurement_device_type 'Bruker D8 VENTURE dual wavelength Mo/Cu'
_diffrn_measurement_method '\w and \f scans'
_diffrn_measurement_specimen_support 'MiTeGen micromount'
_diffrn_radiation_monochromator 'mirror optics'
_diffrn_radiation_probe x-ray
_diffrn_radiation_type MoK\a
_diffrn_radiation_wavelength 0.71073
_diffrn_reflns_av_R_equivalents 0.0521
_diffrn_reflns_av_unetI/netI 0.0147
_diffrn_reflns_Laue_measured_fraction_full 1.000
_diffrn_reflns_Laue_measured_fraction_max 0.995
_diffrn_reflns_number 16250
_diffrn_reflns_point_group_measured_fraction_full 1.000
_diffrn_reflns_point_group_measured_fraction_max 0.995
_diffrn_reflns_theta_full 25.242
_diffrn_reflns_theta_max 27.969
_diffrn_reflns_theta_min 1.572
_diffrn_source 'microfocus sealed X-ray tube'
_diffrn_source_current 1.4
_diffrn_source_type 'Incoatec I\ms'
_diffrn_source_voltage 50.0
_exptl_absorpt_coefficient_mu 0.573
_exptl_absorpt_correction_T_max 0.745618
_exptl_absorpt_correction_T_min 0.335235
_exptl_absorpt_correction_type multi-scan
_exptl_absorpt_process_details
;
TWINABS - Bruker AXS scaling for twinned crystals - Version 2012/1: Krause, L.,
Herbst-Irmer, R., Sheldrick G.M. & Stalke D., J. Appl. Cryst. 48 (2015) 3-10
;
_exptl_crystal_colour red
_exptl_crystal_density_diffrn 1.654
_exptl_crystal_description block
_exptl_crystal_F_000 6760
_exptl_crystal_size_max 0.32
_exptl_crystal_size_mid 0.28
_exptl_crystal_size_min 0.21
_refine_diff_density_max 1.242
_refine_diff_density_min -0.540
_refine_diff_density_rms 0.057
_refine_ls_extinction_method none
_refine_ls_goodness_of_fit_ref 1.001
_refine_ls_hydrogen_treatment constr
_refine_ls_matrix_type full
_refine_ls_number_parameters 1581
_refine_ls_number_reflns 16250
_refine_ls_number_restraints 11165
_refine_ls_restrained_S_all 2.133
_refine_ls_R_factor_all 0.0483
_refine_ls_R_factor_gt 0.0434
_refine_ls_shift/su_max 0.040
_refine_ls_shift/su_mean 0.001
_refine_ls_structure_factor_coef Fsqd
_refine_ls_weighting_details 'w=1/[\s^2^(Fo^2^)+(0.0642P)^2^+23.9526P] where P=(Fo^2^+2Fc^2^)/3'
_refine_ls_weighting_scheme calc
_refine_ls_wR_factor_gt 0.1166
_refine_ls_wR_factor_ref 0.1201
_reflns_Friedel_coverage 0.000
_reflns_number_gt 14552
_reflns_number_total 16250
_reflns_threshold_expression 'I > 2\s(I)'
_twin_special_details 'The data was integrated as a 2-component twin.'
_twin_individual_id 2
_twin_individual_twin_matrix_11 -0.05527
_twin_individual_twin_matrix_12 -0.02594
_twin_individual_twin_matrix_13 -1.00696
_twin_individual_twin_matrix_21 0.99975
_twin_individual_twin_matrix_22 0.00197
_twin_individual_twin_matrix_23 -0.00813
_twin_individual_twin_matrix_31 0.02282
_twin_individual_twin_matrix_32 -0.99245
_twin_individual_twin_matrix_33 0.01513
_cod_data_source_file d1dt02682h2.cif
_cod_data_source_block C2c_a
_cod_original_cell_volume 13573.3(13)
_cod_original_sg_symbol_H-M 'C 2/c'
_cod_database_code 7708282
_shelx_shelxl_version_number 2018/3
_shelx_space_group_comment
;
The symmetry employed for this shelxl refinement is uniquely defined
by the following loop, which should always be used as a source of
symmetry information in preference to the above space-group names.
They are only intended as comments.
;
_olex2_diffrn_ambient_temperature_device 'Oxford Cryostream 800'

loop_
_space_group_symop_operation_xyz
'x, y, z'
'-x, y, -z+1/2'
'x+1/2, y+1/2, z'
'-x+1/2, y+1/2, -z+1/2'
'-x, -y, -z'
'x, -y, z-1/2'
'-x+1/2, -y+1/2, -z'
'x+1/2, -y+1/2, z-1/2'

loop_
_atom_site_label
_atom_site_type_symbol
_atom_site_fract_x
_atom_site_fract_y
_atom_site_fract_z
_atom_site_U_iso_or_equiv
_atom_site_adp_type
_atom_site_occupancy
_atom_site_site_symmetry_order
_atom_site_calc_flag
_atom_site_refinement_flags_posn
_atom_site_refinement_flags_adp
_atom_site_refinement_flags_occupancy
_atom_site_disorder_assembly
_atom_site_disorder_group
Ga1 Ga 0.69329(2) 0.72419(2) 0.19247(2) 0.02599(6) Uani 1 1 d . . . . .
N1 N 0.66718(4) 0.59219(10) 0.15780(5) 0.0211(3) Uani 1 1 d . . . . .
C1 C 0.62841(5) 0.58952(12) 0.12878(6) 0.0203(3) Uani 1 1 d . . . . .
Al02 Al 0.61534(2) 0.58639(3) 0.40051(2) 0.01963(10) Uani 1 1 d . . . . .
C2 C 0.60784(5) 0.50598(12) 0.11699(6) 0.0235(3) Uani 1 1 d . . . . .
H2 H 0.580203 0.505072 0.097341 0.028 Uiso 1 1 calc R U . . .
N2 N 0.74289(4) 0.60859(10) 0.20977(6) 0.0240(3) Uani 1 1 d . . . . .
C3 C 0.62844(6) 0.42407(12) 0.13447(7) 0.0271(4) Uani 1 1 d . . . . .
H3 H 0.615068 0.366117 0.126459 0.033 Uiso 1 1 calc R U . . .
N3 N 0.63502(4) 0.74950(10) 0.11960(6) 0.0229(3) Uani 1 1 d . . . . .
C7 C 0.56660(5) 0.68917(13) 0.08228(7) 0.0285(4) Uani 1 1 d . . . . .
H7A H 0.558200 0.646890 0.052640 0.043 Uiso 1 1 calc R U . . .
H7B H 0.559614 0.753029 0.070217 0.043 Uiso 1 1 calc R U . . .
H7C H 0.553278 0.672256 0.105796 0.043 Uiso 1 1 calc R U . . .
C19 C 0.64990(6) 0.81344(13) 0.03284(8) 0.0327(4) Uani 1 1 d . . . . .
H19 H 0.639361 0.749285 0.032770 0.039 Uiso 1 1 calc R U . . .
C6 C 0.61043(5) 0.68203(12) 0.11004(6) 0.0215(3) Uani 1 1 d . . . . .
C5 C 0.68718(5) 0.51319(12) 0.17467(7) 0.0259(3) Uani 1 1 d . . . . .
C4 C 0.66846(6) 0.42702(12) 0.16356(8) 0.0292(4) Uani 1 1 d . . . . .
H4 H 0.682980 0.371433 0.175771 0.035 Uiso 1 1 calc R U . . .
C9A C 0.75323(12) 0.4437(3) 0.2377(3) 0.0420(15) Uani 0.625(16) 1 d . U P A 1
H9AA H 0.740319 0.422293 0.260946 0.063 Uiso 0.625(16) 1 calc R U P A 1
H9AB H 0.780348 0.463297 0.258107 0.063 Uiso 0.625(16) 1 calc R U P A 1
H9AC H 0.753845 0.392887 0.214642 0.063 Uiso 0.625(16) 1 calc R U P A 1
C9B C 0.7565(3) 0.4407(5) 0.2103(6) 0.053(3) Uani 0.375(16) 1 d . U P A 2
H9BA H 0.748513 0.390831 0.228357 0.079 Uiso 0.375(16) 1 calc R U P A 2
H9BB H 0.784141 0.457396 0.229837 0.079 Uiso 0.375(16) 1 calc R U P A 2
H9BC H 0.753687 0.419446 0.175780 0.079 Uiso 0.375(16) 1 calc R U P A 2
C8 C 0.73010(6) 0.52560(13) 0.20570(9) 0.0359(4) Uani 1 1 d . . . . .
C10 C 0.62259(5) 0.84275(12) 0.10324(7) 0.0235(3) Uani 1 1 d . . . . .
C12 C 0.59689(5) 0.99011(13) 0.11489(7) 0.0289(4) Uani 1 1 d . . . . .
H12 H 0.585640 1.029686 0.133044 0.035 Uiso 1 1 calc R U . . .
C11 C 0.60604(5) 0.89837(12) 0.13132(7) 0.0250(3) Uani 1 1 d . . . . .
C17 C 0.62608(7) 0.91424(17) 0.22711(8) 0.0389(5) Uani 1 1 d . . . . .
H17A H 0.621142 0.891054 0.257206 0.058 Uiso 1 1 calc R U . . .
H17B H 0.620785 0.981103 0.223423 0.058 Uiso 1 1 calc R U . . .
H17C H 0.653743 0.902654 0.231783 0.058 Uiso 1 1 calc R U . . .
C16 C 0.59892(5) 0.86423(13) 0.17869(7) 0.0275(3) Uani 1 1 d . . . . .
H16 H 0.605583 0.796611 0.182925 0.033 Uiso 1 1 calc R U . . .
C15 C 0.63043(5) 0.87605(12) 0.06069(7) 0.0263(3) Uani 1 1 d . . . . .
C14 C 0.62047(6) 0.96779(13) 0.04597(7) 0.0310(4) Uani 1 1 d . . . . .
H14 H 0.625109 0.992102 0.017057 0.037 Uiso 1 1 calc R U . . .
C13 C 0.60388(6) 1.02438(13) 0.07286(8) 0.0314(4) Uani 1 1 d . . . . .
H13 H 0.597306 1.086895 0.062281 0.038 Uiso 1 1 calc R U . . .
C18 C 0.55549(6) 0.87501(18) 0.17279(9) 0.0411(5) Uani 1 1 d . . . . .
H18A H 0.551376 0.844705 0.201858 0.062 Uiso 1 1 calc R U . . .
H18B H 0.538363 0.846078 0.140407 0.062 Uiso 1 1 calc R U . . .
H18C H 0.548997 0.941122 0.172335 0.062 Uiso 1 1 calc R U . . .
C20 C 0.64047(9) 0.84086(16) -0.02323(9) 0.0501(6) Uani 1 1 d . . . . .
H20A H 0.650737 0.793441 -0.040170 0.075 Uiso 1 1 calc R U . . .
H20B H 0.652868 0.900753 -0.024479 0.075 Uiso 1 1 calc R U . . .
H20C H 0.611731 0.846038 -0.041089 0.075 Uiso 1 1 calc R U . . .
C29 C 0.81371(11) 0.5539(3) 0.14258(14) 0.0814(11) Uani 1 1 d . . . . .
H29A H 0.807121 0.499740 0.159085 0.122 Uiso 1 1 calc R U . . .
H29B H 0.842487 0.562280 0.155843 0.122 Uiso 1 1 calc R U . . .
H29C H 0.803961 0.544333 0.105149 0.122 Uiso 1 1 calc R U . . .
C28 C 0.79439(6) 0.63992(15) 0.15445(9) 0.0359(4) Uani 1 1 d . . . . .
H28 H 0.765158 0.629123 0.140836 0.043 Uiso 1 1 calc R U . . .
C21 C 0.69467(7) 0.80958(18) 0.06272(10) 0.0477(6) Uani 1 1 d . . . . .
H21A H 0.706466 0.763821 0.046701 0.071 Uiso 1 1 calc R U . . .
H21B H 0.700009 0.791628 0.098570 0.071 Uiso 1 1 calc R U . . .
H21C H 0.706203 0.870828 0.062030 0.071 Uiso 1 1 calc R U . . .
C30 C 0.80216(10) 0.7246(2) 0.12689(11) 0.0621(8) Uani 1 1 d . . . . .
H30A H 0.789761 0.779351 0.135414 0.093 Uiso 1 1 calc R U . . .
H30B H 0.790958 0.714286 0.089508 0.093 Uiso 1 1 calc R U . . .
H30C H 0.830754 0.734783 0.138011 0.093 Uiso 1 1 calc R U . . .
C31 C 0.76911(6) 0.62336(16) 0.32342(8) 0.0371(4) Uani 1 1 d . . . . .
H31 H 0.742776 0.604003 0.297712 0.045 Uiso 1 1 calc R U . . .
C32 C 0.76207(12) 0.7077(2) 0.35143(13) 0.0738(10) Uani 1 1 d . . . . .
H32A H 0.749973 0.757181 0.326452 0.111 Uiso 1 1 calc R U . . .
H32B H 0.787365 0.729390 0.376696 0.111 Uiso 1 1 calc R U . . .
H32C H 0.744323 0.690917 0.369262 0.111 Uiso 1 1 calc R U . . .
C33 C 0.78487(10) 0.5424(3) 0.36045(19) 0.1034(17) Uani 1 1 d . . . . .
H33A H 0.788277 0.488142 0.341320 0.155 Uiso 1 1 calc R U . . .
H33B H 0.766051 0.527569 0.376966 0.155 Uiso 1 1 calc R U . . .
H33C H 0.810423 0.559434 0.386915 0.155 Uiso 1 1 calc R U . . .
C27 C 0.79551(5) 0.64464(13) 0.29330(8) 0.0304(4) Uani 1 1 d . . . . .
C26 C 0.83404(6) 0.67596(14) 0.31964(8) 0.0351(4) Uani 1 1 d . . . . .
H26 H 0.843294 0.683650 0.356032 0.042 Uiso 1 1 calc R U . . .
C25 C 0.85904(6) 0.69605(14) 0.29390(9) 0.0366(4) Uani 1 1 d . . . . .
H25 H 0.885184 0.717342 0.312585 0.044 Uiso 1 1 calc R U . . .
C24 C 0.84599(6) 0.68515(14) 0.24092(9) 0.0351(4) Uani 1 1 d . . . . .
H24 H 0.863406 0.699199 0.223605 0.042 Uiso 1 1 calc R U . . .
C23 C 0.80787(5) 0.65404(13) 0.21243(8) 0.0296(4) Uani 1 1 d . . . . .
C22 C 0.78321(5) 0.63367(12) 0.23963(7) 0.0264(3) Uani 1 1 d . . . . .
O1_1 O 0.5820(4) 0.5367(10) 0.4244(6) 0.0238(15) Uani 0.547(4) 1 d D U P B 1
C1_1 C 0.5501(2) 0.4820(5) 0.4126(3) 0.0251(15) Uani 0.547(4) 1 d D U P B 1
C2_1 C 0.5318(3) 0.4987(7) 0.4542(4) 0.0299(6) Uani 0.547(4) 1 d D U P B 1
F1_1 F 0.50511(12) 0.5659(3) 0.4363(2) 0.0505(11) Uani 0.547(4) 1 d D U P B 1
F2_1 F 0.5124(3) 0.4260(7) 0.4634(5) 0.0416(16) Uani 0.547(4) 1 d D U P B 1
F3_1 F 0.5574(3) 0.5272(6) 0.4993(3) 0.0474(16) Uani 0.547(4) 1 d D U P B 1
C3_1 C 0.56007(15) 0.3783(4) 0.4131(2) 0.0387(11) Uani 0.547(4) 1 d D U P B 1
F4_1 F 0.59991(14) 0.3714(3) 0.4100(2) 0.0691(13) Uani 0.547(4) 1 d D U P B 1
F5_1 F 0.57833(11) 0.3473(2) 0.46159(16) 0.0482(8) Uani 0.547(4) 1 d D U P B 1
F6_1 F 0.52792(12) 0.3263(2) 0.39180(15) 0.0576(9) Uani 0.547(4) 1 d D U P B 1
C4_1 C 0.51796(14) 0.5073(4) 0.3579(2) 0.0375(12) Uani 0.547(4) 1 d D U P B 1
F7_1 F 0.53254(18) 0.4288(4) 0.33097(18) 0.0891(18) Uani 0.547(4) 1 d D U P B 1
F8_1 F 0.48166(7) 0.4838(3) 0.35761(10) 0.0492(9) Uani 0.547(4) 1 d D U P B 1
F9_1 F 0.51786(10) 0.5998(3) 0.35170(12) 0.0453(8) Uani 0.547(4) 1 d D U P B 1
O1_2 O 0.66183(7) 0.5877(2) 0.44438(9) 0.0238(5) Uani 0.554(4) 1 d D U P B 1
C1_2 C 0.6909(2) 0.5414(4) 0.4826(3) 0.0230(14) Uani 0.554(4) 1 d D U P B 1
C2_2 C 0.72856(18) 0.6052(5) 0.4977(3) 0.0457(15) Uani 0.554(4) 1 d D U P B 1
F1_2 F 0.72553(13) 0.6734(3) 0.52895(13) 0.0703(11) Uani 0.554(4) 1 d D U P B 1
F2_2 F 0.76160(9) 0.5560(3) 0.52455(14) 0.0647(11) Uani 0.554(4) 1 d D U P B 1
F3_2 F 0.72010(17) 0.6536(6) 0.4500(2) 0.0805(18) Uani 0.554(4) 1 d D U P B 1
C3_2 C 0.70027(13) 0.4479(3) 0.46182(18) 0.0389(9) Uani 0.554(4) 1 d D U P B 1
F4_2 F 0.66714(8) 0.40346(17) 0.43493(12) 0.0527(8) Uani 0.554(4) 1 d D U P B 1
F5_2 F 0.71952(11) 0.4596(3) 0.43014(14) 0.0521(8) Uani 0.554(4) 1 d D U P B 1
F6_2 F 0.72247(9) 0.3917(2) 0.49988(13) 0.0563(9) Uani 0.554(4) 1 d D U P B 1
C4_2 C 0.6827(3) 0.5220(6) 0.5329(3) 0.0404(17) Uani 0.554(4) 1 d D U P B 1
F7_2 F 0.67105(17) 0.4346(3) 0.53590(17) 0.0828(13) Uani 0.554(4) 1 d D U P B 1
F8_2 F 0.7135(2) 0.5370(4) 0.5775(3) 0.0563(15) Uani 0.554(4) 1 d D U P B 1
F9_2 F 0.65295(18) 0.5762(6) 0.5321(3) 0.0602(17) Uani 0.554(4) 1 d D U P B 1
O1_3 O 0.60875(13) 0.5347(2) 0.34163(14) 0.0258(7) Uani 0.856(3) 1 d D U P B 1
C1_3 C 0.61443(8) 0.5354(2) 0.29661(11) 0.0255(6) Uani 0.856(3) 1 d D U P B 1
C2_3 C 0.60126(8) 0.43904(17) 0.27095(9) 0.0360(5) Uani 0.856(3) 1 d D U P B 1
F1_3 F 0.56297(11) 0.43057(17) 0.25101(15) 0.0448(6) Uani 0.856(3) 1 d D U P B 1
F2_3 F 0.61449(7) 0.42337(13) 0.23272(8) 0.0604(6) Uani 0.856(3) 1 d D U P B 1
F3_3 F 0.61463(7) 0.37150(12) 0.30500(8) 0.0513(5) Uani 0.856(3) 1 d D U P B 1
C3_3 C 0.65857(8) 0.5514(2) 0.30589(11) 0.0512(8) Uani 0.856(3) 1 d D U P B 1
F4_3 F 0.67369(7) 0.6180(2) 0.33992(8) 0.0657(7) Uani 0.856(3) 1 d D U P B 1
F5_3 F 0.67974(7) 0.4718(2) 0.32383(13) 0.0835(8) Uani 0.856(3) 1 d D U P B 1
F6_3 F 0.66372(10) 0.5764(2) 0.26212(13) 0.0705(9) Uani 0.856(3) 1 d D U P B 1
C4_3 C 0.58902(8) 0.61204(17) 0.25998(9) 0.0366(5) Uani 0.856(3) 1 d D U P B 1
F7_3 F 0.60553(12) 0.6955(3) 0.27424(17) 0.0600(9) Uani 0.856(3) 1 d D U P B 1
F8_3 F 0.58522(7) 0.59878(15) 0.21086(7) 0.0521(5) Uani 0.856(3) 1 d D U P B 1
F9_3 F 0.55343(7) 0.61627(16) 0.26147(10) 0.0517(6) Uani 0.856(3) 1 d D U P B 1
O1_4 O 0.61850(13) 0.7023(2) 0.4080(2) 0.0383(9) Uani 0.462(4) 1 d D U P B 1
C1_4 C 0.5998(2) 0.7835(6) 0.4058(4) 0.0362(19) Uani 0.462(4) 1 d D U P B 1
C2_4 C 0.5772(3) 0.7851(7) 0.4426(3) 0.0334(16) Uani 0.462(4) 1 d D U P B 1
F1_4 F 0.5386(2) 0.7621(7) 0.4134(3) 0.075(2) Uani 0.462(4) 1 d D U P B 1
F2_4 F 0.5786(7) 0.8623(10) 0.4683(8) 0.060(2) Uani 0.462(4) 1 d D U P B 1
F3_4 F 0.59487(19) 0.7164(3) 0.47394(17) 0.0379(9) Uani 0.462(4) 1 d D U P B 1
C3_4 C 0.6296(2) 0.8614(4) 0.4164(3) 0.063(2) Uani 0.462(4) 1 d D U P B 1
F4_4 F 0.6553(2) 0.8497(4) 0.3960(4) 0.0987(18) Uani 0.462(4) 1 d D U P B 1
F5_4 F 0.65310(15) 0.8609(5) 0.4702(3) 0.113(2) Uani 0.462(4) 1 d D U P B 1
F6_4 F 0.61422(15) 0.9463(2) 0.4087(2) 0.0605(11) Uani 0.462(4) 1 d D U P B 1
C4_4 C 0.5656(2) 0.8038(5) 0.3537(3) 0.0658(16) Uani 0.462(4) 1 d D U P B 1
F7_4 F 0.5801(2) 0.8353(5) 0.3175(2) 0.0870(16) Uani 0.462(4) 1 d D U P B 1
F8_4 F 0.54172(11) 0.8692(3) 0.35920(16) 0.0627(11) Uani 0.462(4) 1 d D U P B 1
F9_4 F 0.54706(13) 0.7283(3) 0.33587(14) 0.0702(13) Uani 0.462(4) 1 d D U P B 1
C1_5 C 0.5307(4) 1.0829(8) 0.2645(8) 0.066(3) Uani 0.5 1 d D U P C -1
C2_5 C 0.5315(4) 1.1787(8) 0.2639(7) 0.064(3) Uani 0.5 1 d D U P C -1
C3_5 C 0.4978(5) 1.2298(4) 0.2437(10) 0.064(4) Uani 0.5 1 d D U P C -1
H3_5 H 0.498822 1.295742 0.243527 0.077 Uiso 0.5 1 calc R U P C -1
C4_5 C 0.4625(4) 1.1846(10) 0.2237(8) 0.072(4) Uani 0.5 1 d D U P C -1
H4_5 H 0.438582 1.218760 0.209004 0.086 Uiso 0.5 1 calc R U P C -1
C5_5 C 0.4616(4) 1.0895(10) 0.2248(8) 0.074(4) Uani 0.5 1 d D U P C -1
H5_5 H 0.436868 1.058480 0.210674 0.089 Uiso 0.5 1 calc R U P C -1
C6_5 C 0.4957(5) 1.0375(4) 0.2460(16) 0.068(3) Uani 0.5 1 d D U P C -1
H6_5 H 0.494586 0.971723 0.247571 0.082 Uiso 0.5 1 calc R U P C -1
F1_5 F 0.56372(15) 1.0377(3) 0.2858(2) 0.1008(15) Uani 0.5 1 d D U P C -1
F2_5 F 0.56546(15) 1.2195(3) 0.2839(3) 0.1058(17) Uani 0.5 1 d D U P C -1
C1_6 C 0.4703(2) 0.2058(5) 0.3997(4) 0.0315(19) Uani 0.310(5) 1 d D U P D 1
C2_6 C 0.4776(4) 0.1954(7) 0.4504(5) 0.052(3) Uani 0.310(5) 1 d D U P D 1
C3_6 C 0.5014(5) 0.1283(10) 0.4808(5) 0.080(3) Uani 0.310(5) 1 d D U P D 1
H3_6 H 0.506190 0.123891 0.516546 0.096 Uiso 0.310(5) 1 calc R U P D 1
C4_6 C 0.5180(4) 0.0678(10) 0.4569(6) 0.070(3) Uani 0.310(5) 1 d D U P D 1
H4_6 H 0.534120 0.018061 0.475613 0.085 Uiso 0.310(5) 1 calc R U P D 1
C5_6 C 0.5111(4) 0.0797(9) 0.4058(6) 0.056(3) Uani 0.310(5) 1 d D U P D 1
H5_6 H 0.523474 0.038335 0.389859 0.067 Uiso 0.310(5) 1 calc R U P D 1
C6_6 C 0.4879(4) 0.1470(8) 0.3769(4) 0.042(2) Uani 0.310(5) 1 d D U P D 1
H6_6 H 0.483832 0.153139 0.341397 0.051 Uiso 0.310(5) 1 calc R U P D 1
F1_6 F 0.44738(16) 0.2717(4) 0.3713(5) 0.111(5) Uani 0.310(5) 1 d D U P D 1
F2_6 F 0.4637(4) 0.2506(7) 0.4756(5) 0.194(7) Uani 0.310(5) 1 d D U P D 1
O1_7 O 0.66100(9) 0.5383(3) 0.44211(12) 0.0279(7) Uani 0.446(4) 1 d D U P B 2
C1_7 C 0.6940(3) 0.5356(6) 0.4845(4) 0.032(2) Uani 0.446(4) 1 d D U P B 2
C2_7 C 0.7190(2) 0.4508(5) 0.4804(3) 0.0578(16) Uani 0.446(4) 1 d D U P B 2
F1_7 F 0.69681(15) 0.3775(3) 0.46187(17) 0.0788(15) Uani 0.446(4) 1 d D U P B 2
F2_7 F 0.74727(14) 0.4281(3) 0.52507(16) 0.0758(14) Uani 0.446(4) 1 d D U P B 2
F3_7 F 0.73706(17) 0.4761(5) 0.4477(2) 0.0855(18) Uani 0.446(4) 1 d D U P B 2
C3_7 C 0.7177(2) 0.6262(6) 0.4928(4) 0.051(2) Uani 0.446(4) 1 d D U P B 2
F4_7 F 0.70148(15) 0.6930(3) 0.51063(17) 0.0672(12) Uani 0.446(4) 1 d D U P B 2
F5_7 F 0.73430(14) 0.6390(6) 0.4575(3) 0.0528(13) Uani 0.446(4) 1 d D U P B 2
F6_7 F 0.75548(13) 0.6153(4) 0.52516(18) 0.0664(13) Uani 0.446(4) 1 d D U P B 2
C4_7 C 0.6789(3) 0.5222(8) 0.5290(4) 0.050(3) Uani 0.446(4) 1 d D U P B 2
F7_7 F 0.6634(2) 0.5992(7) 0.5401(5) 0.061(2) Uani 0.446(4) 1 d D U P B 2
F8_7 F 0.7103(3) 0.5006(5) 0.5712(3) 0.0552(17) Uani 0.446(4) 1 d D U P B 2
F9_7 F 0.65331(10) 0.4523(3) 0.51887(17) 0.0515(10) Uani 0.446(4) 1 d D U P B 2
O1_8 O 0.60171(10) 0.70291(18) 0.38167(11) 0.0236(6) Uani 0.538(4) 1 d D U P B 2
C1_8 C 0.5992(2) 0.7893(5) 0.4016(3) 0.0408(18) Uani 0.538(4) 1 d D U P B 2
C2_8 C 0.5725(2) 0.8498(4) 0.3537(2) 0.0676(16) Uani 0.538(4) 1 d D U P B 2
F1_8 F 0.54065(12) 0.8003(3) 0.32424(12) 0.0722(12) Uani 0.538(4) 1 d D U P B 2
F2_8 F 0.55969(17) 0.9258(3) 0.36913(15) 0.0839(16) Uani 0.538(4) 1 d D U P B 2
F3_8 F 0.5977(2) 0.8757(3) 0.3294(2) 0.0960(18) Uani 0.538(4) 1 d D U P B 2
C3_8 C 0.6409(2) 0.8341(4) 0.4226(3) 0.0685(18) Uani 0.538(4) 1 d D U P B 2
F4_8 F 0.66030(11) 0.7998(3) 0.47114(18) 0.0807(12) Uani 0.538(4) 1 d D U P B 2
F5_8 F 0.6621(2) 0.8147(4) 0.3949(3) 0.0931(17) Uani 0.538(4) 1 d D U P B 2
F6_8 F 0.63848(18) 0.9271(3) 0.4270(2) 0.0805(14) Uani 0.538(4) 1 d D U P B 2
C4_8 C 0.5841(3) 0.7829(8) 0.4460(4) 0.058(2) Uani 0.538(4) 1 d D U P B 2
F7_8 F 0.6028(2) 0.7348(5) 0.4894(2) 0.0769(17) Uani 0.538(4) 1 d D U P B 2
F8_8 F 0.5818(6) 0.8684(9) 0.4644(7) 0.065(2) Uani 0.538(4) 1 d D U P B 2
F9_8 F 0.54596(18) 0.7485(5) 0.4294(2) 0.0700(18) Uani 0.538(4) 1 d D U P B 2
O1_9 O 0.5799(5) 0.5406(12) 0.4187(8) 0.032(3) Uani 0.453(4) 1 d D U P B 2
C1_9 C 0.5525(3) 0.4753(7) 0.4171(3) 0.0246(18) Uani 0.453(4) 1 d D U P B 2
C2_9 C 0.5205(2) 0.4676(6) 0.3633(3) 0.055(2) Uani 0.453(4) 1 d D U P B 2
F1_9 F 0.50988(14) 0.5521(5) 0.34191(18) 0.0655(14) Uani 0.453(4) 1 d D U P B 2
F2_9 F 0.48881(12) 0.4197(4) 0.36121(14) 0.0643(14) Uani 0.453(4) 1 d D U P B 2
F3_9 F 0.52373(15) 0.4677(4) 0.31894(16) 0.0479(11) Uani 0.453(4) 1 d D U P B 2
C3_9 C 0.5746(2) 0.3812(4) 0.4338(3) 0.0422(14) Uani 0.453(4) 1 d D U P B 2
F4_9 F 0.59366(12) 0.3798(3) 0.48488(19) 0.0554(11) Uani 0.453(4) 1 d D U P B 2
F5_9 F 0.58233(12) 0.3607(3) 0.38663(16) 0.0415(9) Uani 0.453(4) 1 d D U P B 2
F6_9 F 0.55116(15) 0.3080(3) 0.4223(2) 0.0667(13) Uani 0.453(4) 1 d D U P B 2
C4_9 C 0.5338(4) 0.5043(8) 0.4565(4) 0.0299(6) Uani 0.453(4) 1 d D U P B 2
F7_9 F 0.5632(3) 0.5027(6) 0.5020(4) 0.0321(12) Uani 0.453(4) 1 d D U P B 2
F8_9 F 0.5066(4) 0.4427(8) 0.4578(6) 0.0414(19) Uani 0.453(4) 1 d D U P B 2
F9_9 F 0.51814(13) 0.5894(4) 0.45000(17) 0.0339(9) Uani 0.453(4) 1 d D U P B 2
C1_10 C 0.46963(11) 0.2073(3) 0.4264(2) 0.0435(12) Uani 0.690(5) 1 d D U P D 2
C2_10 C 0.47695(12) 0.1737(4) 0.3850(2) 0.0491(14) Uani 0.690(5) 1 d D U P D 2
C3_10 C 0.50488(18) 0.1072(5) 0.3896(2) 0.0540(15) Uani 0.690(5) 1 d D U P D 2
H3_10 H 0.509375 0.084868 0.360179 0.065 Uiso 0.690(5) 1 calc R U P D 2
C4_10 C 0.52653(15) 0.0734(3) 0.4387(2) 0.0486(11) Uani 0.690(5) 1 d D U P D 2
H4_10 H 0.546063 0.026850 0.443467 0.058 Uiso 0.690(5) 1 calc R U P D 2
C5_10 C 0.51935(12) 0.1083(3) 0.48059(19) 0.0455(10) Uani 0.690(5) 1 d D U P D 2
H5_10 H 0.534293 0.085395 0.514136 0.055 Uiso 0.690(5) 1 calc R U P D 2
C6_10 C 0.49073(11) 0.1761(4) 0.4748(2) 0.0446(10) Uani 0.690(5) 1 d D U P D 2
H6_10 H 0.486101 0.199855 0.503836 0.053 Uiso 0.690(5) 1 calc R U P D 2
F1_10 F 0.44199(7) 0.2726(2) 0.41789(16) 0.0828(12) Uani 0.690(5) 1 d D U P D 2
F2_10 F 0.45676(8) 0.2057(3) 0.33851(11) 0.0946(15) Uani 0.690(5) 1 d D U P D 2
O1_11 O 0.6047(7) 0.5598(12) 0.3412(8) 0.019(3) Uani 0.144(3) 1 d D U P B 2
C1_11 C 0.6180(4) 0.5445(9) 0.3023(5) 0.029(3) Uani 0.144(3) 1 d D U P B 2
C2_11 C 0.5823(4) 0.5306(10) 0.2529(4) 0.050(3) Uani 0.144(3) 1 d D U P B 2
F1_11 F 0.5609(6) 0.4560(9) 0.2498(10) 0.051(4) Uani 0.144(3) 1 d D U P B 2
F2_11 F 0.5893(4) 0.5495(11) 0.2104(4) 0.061(3) Uani 0.144(3) 1 d D U P B 2
F3_11 F 0.5508(4) 0.5775(9) 0.2521(6) 0.054(3) Uani 0.144(3) 1 d D U P B 2
C3_11 C 0.6405(4) 0.6316(9) 0.2951(5) 0.050(3) Uani 0.144(3) 1 d D U P B 2
F4_11 F 0.6626(4) 0.6665(10) 0.3400(4) 0.052(3) Uani 0.144(3) 1 d D U P B 2
F5_11 F 0.6143(7) 0.6974(17) 0.2702(10) 0.059(4) Uani 0.144(3) 1 d D U P B 2
F6_11 F 0.6636(6) 0.6135(13) 0.2686(7) 0.057(3) Uani 0.144(3) 1 d D U P B 2
C4_11 C 0.6481(4) 0.4628(9) 0.3108(5) 0.061(3) Uani 0.144(3) 1 d D U P B 2
F7_11 F 0.6825(4) 0.5078(13) 0.3394(8) 0.0835(8) Uani 0.144(3) 1 d D U P B 2
F8_11 F 0.6472(5) 0.4315(9) 0.2645(5) 0.082(4) Uani 0.144(3) 1 d D U P B 2
F9_11 F 0.6347(4) 0.3928(7) 0.3303(5) 0.058(3) Uani 0.144(3) 1 d D U P B 2

loop_
_atom_site_aniso_label
_atom_site_aniso_U_11
_atom_site_aniso_U_22
_atom_site_aniso_U_33
_atom_site_aniso_U_23
_atom_site_aniso_U_13
_atom_site_aniso_U_12
Ga1 0.02240(10) 0.02001(10) 0.02961(11) -0.00320(7) 0.00272(8) -0.00032(7)
N1 0.0210(6) 0.0200(6) 0.0233(7) -0.0017(5) 0.0093(5) -0.0016(5)
C1 0.0222(7) 0.0244(8) 0.0162(7) -0.0028(6) 0.0093(6) -0.0016(6)
Al02 0.0195(2) 0.0210(2) 0.0211(2) -0.00258(18) 0.01072(18) -0.00054(18)
C2 0.0255(8) 0.0273(8) 0.0194(7) -0.0050(6) 0.0102(6) -0.0068(6)
N2 0.0192(6) 0.0225(7) 0.0306(7) 0.0040(6) 0.0096(6) -0.0004(5)
C3 0.0349(9) 0.0229(8) 0.0266(8) -0.0061(6) 0.0150(7) -0.0091(7)
N3 0.0217(7) 0.0217(7) 0.0232(7) -0.0018(5) 0.0061(5) -0.0001(5)
C7 0.0208(8) 0.0298(9) 0.0298(9) -0.0047(7) 0.0035(7) -0.0019(7)
C19 0.0453(11) 0.0245(9) 0.0319(9) -0.0036(7) 0.0184(8) 0.0017(8)
C6 0.0217(7) 0.0251(8) 0.0180(7) -0.0039(6) 0.0076(6) -0.0011(6)
C5 0.0245(8) 0.0198(8) 0.0337(9) 0.0003(7) 0.0111(7) -0.0005(6)
C4 0.0324(9) 0.0186(8) 0.0383(10) -0.0019(7) 0.0151(8) -0.0018(7)
C9A 0.0289(17) 0.0221(16) 0.068(4) 0.009(2) 0.010(2) 0.0045(12)
C9B 0.032(3) 0.025(3) 0.079(6) 0.002(4) -0.004(4) 0.006(2)
C8 0.0238(9) 0.0218(8) 0.0565(13) 0.0040(8) 0.0082(8) 0.0026(7)
C10 0.0201(7) 0.0210(8) 0.0252(8) -0.0025(6) 0.0036(6) -0.0002(6)
C12 0.0271(8) 0.0263(9) 0.0309(9) -0.0050(7) 0.0077(7) 0.0032(7)
C11 0.0200(7) 0.0263(8) 0.0257(8) -0.0030(7) 0.0049(6) 0.0003(6)
C17 0.0399(11) 0.0460(12) 0.0277(9) -0.0046(8) 0.0090(8) -0.0058(9)
C16 0.0250(8) 0.0288(9) 0.0289(9) -0.0022(7) 0.0103(7) 0.0016(7)
C15 0.0292(8) 0.0232(8) 0.0242(8) -0.0036(6) 0.0073(7) -0.0004(7)
C14 0.0393(10) 0.0258(9) 0.0262(9) -0.0006(7) 0.0103(8) 0.0008(7)
C13 0.0362(10) 0.0222(8) 0.0319(9) -0.0003(7) 0.0083(8) 0.0043(7)
C18 0.0295(10) 0.0549(13) 0.0430(12) -0.0024(10) 0.0180(9) 0.0018(9)
C20 0.0878(19) 0.0336(11) 0.0408(12) 0.0022(9) 0.0377(13) 0.0081(11)
C29 0.081(2) 0.069(2) 0.072(2) -0.0334(17) 0.0030(17) 0.0231(17)
C28 0.0297(9) 0.0368(10) 0.0436(11) -0.0007(9) 0.0163(8) -0.0050(8)
C21 0.0473(13) 0.0469(13) 0.0566(14) -0.0104(11) 0.0285(11) 0.0076(10)
C30 0.086(2) 0.0626(17) 0.0461(14) 0.0002(12) 0.0348(15) -0.0269(15)
C31 0.0266(9) 0.0449(11) 0.0349(10) 0.0141(9) 0.0056(8) -0.0024(8)
C32 0.101(3) 0.082(2) 0.0656(19) -0.0150(16) 0.0618(19) -0.0328(19)
C33 0.0571(18) 0.105(3) 0.162(4) 0.100(3) 0.057(2) 0.0207(18)
C27 0.0243(8) 0.0260(8) 0.0369(10) 0.0104(7) 0.0066(7) 0.0021(7)
C26 0.0269(9) 0.0295(9) 0.0392(10) 0.0088(8) 0.0011(8) 0.0016(7)
C25 0.0214(8) 0.0263(9) 0.0539(12) 0.0062(8) 0.0045(8) -0.0016(7)
C24 0.0246(9) 0.0276(9) 0.0542(12) 0.0064(8) 0.0159(8) -0.0023(7)
C23 0.0240(8) 0.0229(8) 0.0421(10) 0.0054(7) 0.0126(8) 0.0004(6)
C22 0.0188(7) 0.0200(8) 0.0373(9) 0.0065(7) 0.0067(7) 0.0014(6)
O1_1 0.025(2) 0.035(3) 0.013(2) 0.0036(17) 0.0092(16) -0.0076(19)
C1_1 0.024(3) 0.029(3) 0.030(3) 0.002(2) 0.019(2) -0.001(2)
C2_1 0.0240(11) 0.0443(14) 0.0241(11) 0.0092(9) 0.0122(9) 0.0060(10)
F1_1 0.038(2) 0.059(3) 0.066(3) 0.029(2) 0.033(2) 0.0252(17)
F2_1 0.028(3) 0.059(3) 0.046(3) 0.019(2) 0.023(2) 0.001(2)
F3_1 0.050(3) 0.073(5) 0.024(2) 0.000(3) 0.0198(19) -0.006(3)
C3_1 0.042(3) 0.036(2) 0.047(3) -0.001(2) 0.027(2) -0.004(2)
F4_1 0.076(3) 0.0326(15) 0.138(4) -0.005(2) 0.086(3) -0.0009(18)
F5_1 0.056(2) 0.0367(16) 0.061(2) 0.0156(15) 0.0322(17) 0.0096(14)
F6_1 0.066(2) 0.0444(16) 0.076(2) -0.0154(15) 0.0412(18) -0.0295(15)
C4_1 0.0228(19) 0.063(4) 0.027(3) 0.011(2) 0.0088(18) -0.012(2)
F7_1 0.097(4) 0.149(5) 0.030(2) -0.040(3) 0.034(2) -0.082(3)
F8_1 0.0206(11) 0.094(3) 0.0307(12) 0.0030(15) 0.0065(9) -0.0123(14)
F9_1 0.0396(16) 0.057(2) 0.0309(14) 0.0144(14) 0.0038(12) 0.0026(13)
O1_2 0.0222(11) 0.0242(14) 0.0226(11) 0.0003(11) 0.0055(9) -0.0016(11)
C1_2 0.018(2) 0.032(3) 0.021(3) 0.002(2) 0.010(2) -0.0019(19)
C2_2 0.032(3) 0.060(3) 0.040(3) 0.003(2) 0.008(2) -0.016(2)
F1_2 0.072(2) 0.070(2) 0.0489(18) -0.0212(16) -0.0015(16) -0.0310(19)
F2_2 0.0232(13) 0.099(3) 0.0572(18) 0.020(2) -0.0022(11) -0.0084(17)
F3_2 0.087(4) 0.096(4) 0.066(3) 0.019(2) 0.038(3) -0.042(4)
C3_2 0.031(2) 0.041(2) 0.044(2) 0.0112(18) 0.0133(18) 0.0071(18)
F4_2 0.0481(15) 0.0317(12) 0.0686(18) -0.0053(12) 0.0103(13) 0.0024(11)
F5_2 0.050(2) 0.0673(19) 0.048(2) 0.0015(15) 0.0293(16) 0.0146(16)
F6_2 0.0504(18) 0.0550(17) 0.060(2) 0.0277(15) 0.0170(17) 0.0236(15)
C4_2 0.039(3) 0.061(4) 0.029(3) 0.004(3) 0.022(3) -0.006(3)
F7_2 0.103(3) 0.084(3) 0.065(3) 0.022(2) 0.034(2) -0.037(3)
F8_2 0.0507(19) 0.092(4) 0.0215(15) 0.003(2) 0.0073(13) 0.001(3)
F9_2 0.038(3) 0.117(5) 0.033(3) 0.003(3) 0.022(2) 0.015(2)
O1_3 0.0363(13) 0.0273(18) 0.0173(9) -0.0022(10) 0.0140(8) -0.0048(12)
C1_3 0.0276(11) 0.0328(13) 0.0205(12) -0.0005(10) 0.0142(9) -0.0009(10)
C2_3 0.0504(14) 0.0338(12) 0.0339(12) -0.0035(9) 0.0273(11) 0.0050(10)
F1_3 0.0599(13) 0.0410(12) 0.0338(10) -0.0117(10) 0.0175(9) -0.0169(11)
F2_3 0.0914(15) 0.0553(11) 0.0590(12) -0.0217(9) 0.0564(12) -0.0069(10)
F3_3 0.0718(13) 0.0313(8) 0.0573(12) 0.0033(8) 0.0315(10) 0.0142(8)
C3_3 0.0349(13) 0.084(2) 0.0409(14) -0.0067(14) 0.0209(11) -0.0158(14)
F4_3 0.0528(13) 0.106(2) 0.0428(10) -0.0213(12) 0.0227(9) -0.0458(13)
F5_3 0.0323(9) 0.101(2) 0.115(2) -0.0015(15) 0.0258(11) 0.0191(12)
F6_3 0.0607(12) 0.116(3) 0.0548(14) -0.0229(16) 0.0447(11) -0.0382(17)
C4_3 0.0541(14) 0.0350(12) 0.0234(10) 0.0029(9) 0.0176(10) -0.0002(10)
F7_3 0.116(2) 0.0316(10) 0.0501(12) 0.0031(8) 0.0516(15) -0.0106(13)
F8_3 0.0828(13) 0.0534(11) 0.0195(7) 0.0054(8) 0.0183(8) -0.0052(11)
F9_3 0.0489(11) 0.0520(13) 0.0531(14) 0.0179(11) 0.0175(9) 0.0211(10)
O1_4 0.036(2) 0.0202(14) 0.068(3) -0.0005(17) 0.030(2) 0.0006(14)
C1_4 0.037(3) 0.015(3) 0.062(4) 0.001(3) 0.026(3) 0.000(3)
C2_4 0.038(3) 0.026(3) 0.039(3) -0.003(2) 0.017(2) 0.002(2)
F1_4 0.039(2) 0.114(4) 0.074(4) 0.019(3) 0.024(3) 0.016(2)
F2_4 0.111(4) 0.028(3) 0.065(4) -0.009(3) 0.061(3) -0.001(3)
F3_4 0.065(3) 0.0248(15) 0.0228(19) -0.0012(14) 0.0156(18) 0.0004(14)
C3_4 0.055(4) 0.020(3) 0.134(5) -0.008(3) 0.059(3) -0.003(3)
F4_4 0.098(3) 0.035(3) 0.217(5) -0.004(4) 0.121(4) -0.011(3)
F5_4 0.067(3) 0.086(4) 0.150(4) -0.042(4) -0.002(3) -0.007(3)
F6_4 0.071(3) 0.0195(15) 0.103(3) -0.0003(16) 0.046(3) 0.0009(16)
C4_4 0.082(4) 0.058(4) 0.066(4) 0.000(3) 0.037(3) 0.023(3)
F7_4 0.127(5) 0.094(4) 0.064(3) -0.002(3) 0.064(3) 0.017(3)
F8_4 0.053(2) 0.059(3) 0.077(3) 0.011(2) 0.0246(18) 0.0272(18)
F9_4 0.077(3) 0.073(3) 0.047(2) -0.0183(18) 0.0074(18) 0.014(2)
C1_5 0.093(6) 0.047(4) 0.057(7) 0.003(4) 0.025(5) 0.021(4)
C2_5 0.076(5) 0.052(5) 0.074(8) 0.002(4) 0.041(5) 0.003(4)
C3_5 0.090(4) 0.042(2) 0.081(12) 0.009(4) 0.056(5) 0.016(5)
C4_5 0.075(5) 0.073(5) 0.086(10) 0.012(5) 0.050(6) 0.023(4)
C5_5 0.084(6) 0.079(6) 0.068(9) 0.000(5) 0.038(6) -0.002(5)
C6_5 0.101(7) 0.050(2) 0.055(10) 0.007(6) 0.029(8) 0.001(5)
F1_5 0.090(3) 0.087(3) 0.116(4) 0.009(3) 0.028(3) 0.040(3)
F2_5 0.078(3) 0.083(3) 0.170(5) -0.018(3) 0.061(3) -0.014(2)
C1_6 0.017(3) 0.019(3) 0.055(5) -0.002(4) 0.010(4) -0.002(2)
C2_6 0.057(8) 0.050(6) 0.056(6) -0.020(5) 0.028(6) -0.027(5)
C3_6 0.090(9) 0.079(8) 0.051(5) 0.006(5) 0.005(6) -0.042(6)
C4_6 0.048(6) 0.053(6) 0.086(7) 0.023(5) -0.004(5) -0.012(5)
C5_6 0.033(5) 0.034(5) 0.092(8) -0.002(5) 0.013(6) 0.008(4)
C6_6 0.034(7) 0.039(5) 0.052(4) -0.011(4) 0.014(4) -0.007(4)
F1_6 0.026(3) 0.043(3) 0.217(12) 0.047(5) -0.007(4) -0.004(2)
F2_6 0.323(14) 0.125(6) 0.285(14) -0.146(8) 0.286(13) -0.140(7)
O1_7 0.0217(14) 0.034(2) 0.0231(15) 0.0015(15) 0.0025(11) 0.0018(15)
C1_7 0.022(4) 0.045(4) 0.023(4) 0.002(3) 0.002(3) 0.000(3)
C2_7 0.050(3) 0.069(4) 0.046(3) -0.004(3) 0.009(3) 0.023(3)
F1_7 0.098(3) 0.047(2) 0.064(3) -0.0143(18) -0.002(3) 0.026(2)
F2_7 0.059(3) 0.087(3) 0.058(2) 0.002(2) -0.0041(19) 0.042(2)
F3_7 0.059(3) 0.151(5) 0.056(3) -0.016(3) 0.032(2) 0.031(3)
C3_7 0.035(4) 0.066(4) 0.044(4) 0.001(3) 0.006(3) -0.018(3)
F4_7 0.073(3) 0.0415(19) 0.061(2) -0.0124(17) -0.005(2) -0.0101(19)
F5_7 0.028(2) 0.072(3) 0.059(3) 0.015(2) 0.017(2) -0.016(2)
F6_7 0.0268(19) 0.102(4) 0.055(2) 0.003(3) -0.0023(16) -0.022(2)
C4_7 0.039(4) 0.074(5) 0.032(4) 0.016(4) 0.007(3) 0.010(3)
F7_7 0.054(4) 0.098(4) 0.039(4) 0.004(3) 0.027(4) 0.018(3)
F8_7 0.047(3) 0.090(5) 0.025(3) 0.019(3) 0.009(2) 0.011(3)
F9_7 0.0259(16) 0.078(2) 0.053(2) 0.0441(18) 0.0164(15) 0.0087(16)
O1_8 0.0321(15) 0.0201(11) 0.0211(13) 0.0018(10) 0.0128(11) 0.0064(11)
C1_8 0.059(4) 0.026(3) 0.050(3) -0.003(3) 0.036(3) 0.009(3)
C2_8 0.128(5) 0.040(3) 0.056(3) 0.021(2) 0.060(3) 0.042(3)
F1_8 0.093(2) 0.084(2) 0.0366(15) 0.0162(15) 0.0199(15) 0.062(2)
F2_8 0.160(4) 0.0435(19) 0.079(2) 0.0266(17) 0.080(3) 0.058(2)
F3_8 0.197(6) 0.040(2) 0.108(4) 0.005(2) 0.124(4) 0.006(2)
C3_8 0.085(5) 0.026(3) 0.120(5) -0.027(3) 0.068(4) -0.007(3)
F4_8 0.058(2) 0.057(2) 0.112(3) -0.045(2) 0.0149(19) -0.0130(17)
F5_8 0.104(3) 0.054(3) 0.172(4) -0.044(3) 0.109(3) -0.034(3)
F6_8 0.123(4) 0.0275(18) 0.127(4) -0.021(2) 0.088(3) -0.021(2)
C4_8 0.069(5) 0.045(4) 0.078(5) -0.003(3) 0.047(4) 0.011(3)
F7_8 0.096(4) 0.077(4) 0.057(3) 0.016(3) 0.027(3) 0.016(3)
F8_8 0.127(5) 0.035(3) 0.057(3) -0.014(2) 0.060(3) -0.009(3)
F9_8 0.050(3) 0.109(4) 0.068(3) -0.053(3) 0.042(3) -0.018(3)
O1_9 0.038(4) 0.037(4) 0.026(6) -0.008(4) 0.016(4) -0.017(4)
C1_9 0.016(3) 0.040(4) 0.013(2) 0.001(2) 0.001(2) -0.006(2)
C2_9 0.053(4) 0.089(5) 0.018(2) 0.015(3) 0.008(2) -0.039(4)
F1_9 0.053(2) 0.093(4) 0.033(2) 0.033(2) -0.0051(17) -0.019(2)
F2_9 0.0418(19) 0.101(3) 0.0401(18) 0.003(2) 0.0036(14) -0.042(2)
F3_9 0.0368(17) 0.091(3) 0.0137(16) 0.0050(16) 0.0063(13) -0.0194(19)
C3_9 0.044(3) 0.031(3) 0.068(4) 0.009(3) 0.040(3) 0.000(2)
F4_9 0.0373(19) 0.058(3) 0.073(3) 0.036(2) 0.0224(18) 0.0188(17)
F5_9 0.044(2) 0.0353(17) 0.057(2) -0.0151(15) 0.0323(17) -0.0091(16)
F6_9 0.063(3) 0.0373(18) 0.116(4) 0.000(2) 0.052(3) -0.0167(18)
C4_9 0.0240(11) 0.0443(14) 0.0241(11) 0.0092(9) 0.0122(9) 0.0060(10)
F7_9 0.030(2) 0.048(3) 0.0177(15) 0.0099(19) 0.0081(14) 0.0016(19)
F8_9 0.027(3) 0.064(4) 0.041(4) 0.003(3) 0.022(3) -0.004(3)
F9_9 0.027(2) 0.050(2) 0.0281(17) 0.0026(14) 0.0136(15) 0.0101(15)
C1_10 0.0157(14) 0.047(2) 0.055(3) 0.004(3) -0.002(2) 0.0029(12)
C2_10 0.017(2) 0.063(4) 0.056(3) 0.004(3) -0.0004(18) -0.006(2)
C3_10 0.037(3) 0.060(4) 0.054(3) -0.014(2) 0.004(2) -0.012(3)
C4_10 0.045(2) 0.0290(18) 0.068(3) -0.004(2) 0.016(2) 0.0047(17)
C5_10 0.034(2) 0.037(2) 0.057(2) 0.0047(17) 0.0070(18) 0.0051(17)
C6_10 0.0200(16) 0.049(2) 0.052(3) -0.003(2) -0.0015(17) 0.0000(16)
F1_10 0.0307(12) 0.084(2) 0.121(3) 0.0091(19) 0.0127(14) 0.0305(12)
F2_10 0.0409(14) 0.172(4) 0.0562(16) 0.0241(19) 0.0008(11) -0.0048(18)
O1_11 0.021(5) 0.016(8) 0.019(5) -0.001(5) 0.005(4) -0.003(5)
C1_11 0.046(6) 0.019(5) 0.020(6) -0.020(4) 0.011(4) -0.010(4)
C2_11 0.053(6) 0.065(8) 0.032(5) 0.000(6) 0.015(5) -0.009(5)
F1_11 0.039(5) 0.057(6) 0.046(6) -0.014(6) 0.002(4) -0.012(5)
F2_11 0.082(6) 0.082(7) 0.020(4) -0.003(5) 0.019(4) -0.005(7)
F3_11 0.043(5) 0.069(7) 0.045(6) 0.012(6) 0.008(4) 0.004(5)
C3_11 0.075(8) 0.049(6) 0.041(6) -0.014(5) 0.040(5) -0.023(5)
F4_11 0.050(5) 0.073(7) 0.051(4) -0.036(5) 0.040(4) -0.038(5)
F5_11 0.115(8) 0.038(5) 0.052(6) 0.008(4) 0.062(6) -0.009(6)
F6_11 0.056(5) 0.090(9) 0.037(5) -0.015(6) 0.032(4) -0.028(6)
C4_11 0.074(8) 0.055(7) 0.068(8) -0.004(6) 0.043(6) 0.016(5)
F7_11 0.0323(9) 0.101(2) 0.115(2) -0.0015(15) 0.0258(11) 0.0191(12)
F8_11 0.144(13) 0.056(7) 0.086(8) -0.024(6) 0.088(9) 0.007(8)
F9_11 0.090(7) 0.034(4) 0.057(6) -0.004(4) 0.034(5) 0.015(4)

loop_
_atom_type_symbol
_atom_type_description
_atom_type_scat_dispersion_real
_atom_type_scat_dispersion_imag
_atom_type_scat_source
C C 0.0033 0.0016 'International Tables Vol C Tables 4.2.6.8 and 6.1.1.4'
N N 0.0061 0.0033 'International Tables Vol C Tables 4.2.6.8 and 6.1.1.4'
O O 0.0106 0.0060 'International Tables Vol C Tables 4.2.6.8 and 6.1.1.4'
F F 0.0171 0.0103 'International Tables Vol C Tables 4.2.6.8 and 6.1.1.4'
Al Al 0.0645 0.0514 'International Tables Vol C Tables 4.2.6.8 and 6.1.1.4'
Ga Ga 0.2307 1.6083 'International Tables Vol C Tables 4.2.6.8 and 6.1.1.4'
H H 0.0000 0.0000 'International Tables Vol C Tables 4.2.6.8 and 6.1.1.4'

loop_
_geom_angle_atom_site_label_1
_geom_angle_atom_site_label_2
_geom_angle_atom_site_label_3
_geom_angle
_geom_angle_site_symmetry_1
_geom_angle_site_symmetry_3
_geom_angle_publ_flag
N1 Ga1 N3 69.42(5) . . ?
N1 Ga1 N2 69.63(5) . . ?
N3 Ga1 N2 131.09(5) . . ?
C5 N1 C1 120.04(15) . . ?
C5 N1 Ga1 119.59(11) . . ?
C1 N1 Ga1 118.65(11) . . ?
N1 C1 C2 121.39(16) . . ?
N1 C1 C6 114.35(14) . . ?
C2 C1 C6 124.24(15) . . ?
O1_11 Al02 O1_9 107.4(10) . . ?
O1_2 Al02 O1_4 83.9(2) . . ?
O1_2 Al02 O1_3 116.24(17) . . ?
O1_4 Al02 O1_3 121.4(2) . . ?
O1_2 Al02 O1_1 112.4(5) . . ?
O1_4 Al02 O1_1 112.8(6) . . ?
O1_3 Al02 O1_1 108.3(5) . . ?
O1_11 Al02 O1_8 89.2(6) . . ?
O1_9 Al02 O1_8 107.4(7) . . ?
O1_11 Al02 O1_7 113.0(7) . . ?
O1_9 Al02 O1_7 106.6(7) . . ?
O1_8 Al02 O1_7 130.82(19) . . ?
C3 C2 C1 118.68(16) . . ?
C3 C2 H2 120.7 . . ?
C1 C2 H2 120.7 . . ?
C8 N2 C22 123.24(15) . . ?
C8 N2 Ga1 114.60(12) . . ?
C22 N2 Ga1 118.52(11) . . ?
C4 C3 C2 119.72(16) . . ?
C4 C3 H3 120.1 . . ?
C2 C3 H3 120.1 . . ?
C6 N3 C10 122.03(15) . . ?
C6 N3 Ga1 113.42(11) . . ?
C10 N3 Ga1 119.65(10) . . ?
C6 C7 H7A 109.5 . . ?
C6 C7 H7B 109.5 . . ?
H7A C7 H7B 109.5 . . ?
C6 C7 H7C 109.5 . . ?
H7A C7 H7C 109.5 . . ?
H7B C7 H7C 109.5 . . ?
C20 C19 C15 113.52(17) . . ?
C20 C19 C21 110.9(2) . . ?
C15 C19 C21 110.20(16) . . ?
C20 C19 H19 107.3 . . ?
C15 C19 H19 107.3 . . ?
C21 C19 H19 107.3 . . ?
N3 C6 C1 115.07(15) . . ?
N3 C6 C7 125.74(16) . . ?
C1 C6 C7 119.20(15) . . ?
N1 C5 C4 121.44(16) . . ?
N1 C5 C8 114.74(15) . . ?
C4 C5 C8 123.82(16) . . ?
C3 C4 C5 118.69(17) . . ?
C3 C4 H4 120.7 . . ?
C5 C4 H4 120.7 . . ?
C8 C9A H9AA 109.5 . . ?
C8 C9A H9AB 109.5 . . ?
H9AA C9A H9AB 109.5 . . ?
C8 C9A H9AC 109.5 . . ?
H9AA C9A H9AC 109.5 . . ?
H9AB C9A H9AC 109.5 . . ?
C8 C9B H9BA 109.5 . . ?
C8 C9B H9BB 109.5 . . ?
H9BA C9B H9BB 109.5 . . ?
C8 C9B H9BC 109.5 . . ?
H9BA C9B H9BC 109.5 . . ?
H9BB C9B H9BC 109.5 . . ?
N2 C8 C5 115.76(16) . . ?
N2 C8 C9B 123.1(4) . . ?
C5 C8 C9B 116.3(3) . . ?
N2 C8 C9A 124.7(3) . . ?
C5 C8 C9A 118.6(2) . . ?
C11 C10 C15 122.74(16) . . ?
C11 C10 N3 120.41(16) . . ?
C15 C10 N3 116.70(15) . . ?
C13 C12 C11 121.35(17) . . ?
C13 C12 H12 119.3 . . ?
C11 C12 H12 119.3 . . ?
C12 C11 C10 117.14(17) . . ?
C12 C11 C16 119.63(16) . . ?
C10 C11 C16 123.21(16) . . ?
C16 C17 H17A 109.5 . . ?
C16 C17 H17B 109.5 . . ?
H17A C17 H17B 109.5 . . ?
C16 C17 H17C 109.5 . . ?
H17A C17 H17C 109.5 . . ?
H17B C17 H17C 109.5 . . ?
C11 C16 C17 110.72(16) . . ?
C11 C16 C18 112.01(16) . . ?
C17 C16 C18 110.49(17) . . ?
C11 C16 H16 107.8 . . ?
C17 C16 H16 107.8 . . ?
C18 C16 H16 107.8 . . ?
C14 C15 C10 117.50(16) . . ?
C14 C15 C19 122.04(17) . . ?
C10 C15 C19 120.45(16) . . ?
C13 C14 C15 121.07(18) . . ?
C13 C14 H14 119.5 . . ?
C15 C14 H14 119.5 . . ?
C12 C13 C14 120.20(17) . . ?
C12 C13 H13 119.9 . . ?
C14 C13 H13 119.9 . . ?
C16 C18 H18A 109.5 . . ?
C16 C18 H18B 109.5 . . ?
H18A C18 H18B 109.5 . . ?
C16 C18 H18C 109.5 . . ?
H18A C18 H18C 109.5 . . ?
H18B C18 H18C 109.5 . . ?
C19 C20 H20A 109.5 . . ?
C19 C20 H20B 109.5 . . ?
H20A C20 H20B 109.5 . . ?
C19 C20 H20C 109.5 . . ?
H20A C20 H20C 109.5 . . ?
H20B C20 H20C 109.5 . . ?
C28 C29 H29A 109.5 . . ?
C28 C29 H29B 109.5 . . ?
H29A C29 H29B 109.5 . . ?
C28 C29 H29C 109.5 . . ?
H29A C29 H29C 109.5 . . ?
H29B C29 H29C 109.5 . . ?
C23 C28 C29 110.4(2) . . ?
C23 C28 C30 112.51(19) . . ?
C29 C28 C30 110.8(3) . . ?
C23 C28 H28 107.6 . . ?
C29 C28 H28 107.6 . . ?
C30 C28 H28 107.6 . . ?
C19 C21 H21A 109.5 . . ?
C19 C21 H21B 109.5 . . ?
H21A C21 H21B 109.5 . . ?
C19 C21 H21C 109.5 . . ?
H21A C21 H21C 109.5 . . ?
H21B C21 H21C 109.5 . . ?
C28 C30 H30A 109.5 . . ?
C28 C30 H30B 109.5 . . ?
H30A C30 H30B 109.5 . . ?
C28 C30 H30C 109.5 . . ?
H30A C30 H30C 109.5 . . ?
H30B C30 H30C 109.5 . . ?
C32 C31 C33 110.9(3) . . ?
C32 C31 C27 112.62(19) . . ?
C33 C31 C27 111.9(2) . . ?
C32 C31 H31 107.0 . . ?
C33 C31 H31 107.0 . . ?
C27 C31 H31 107.0 . . ?
C31 C32 H32A 109.5 . . ?
C31 C32 H32B 109.5 . . ?
H32A C32 H32B 109.5 . . ?
C31 C32 H32C 109.5 . . ?
H32A C32 H32C 109.5 . . ?
H32B C32 H32C 109.5 . . ?
C31 C33 H33A 109.5 . . ?
C31 C33 H33B 109.5 . . ?
H33A C33 H33B 109.5 . . ?
C31 C33 H33C 109.5 . . ?
H33A C33 H33C 109.5 . . ?
H33B C33 H33C 109.5 . . ?
C26 C27 C22 117.34(18) . . ?
C26 C27 C31 119.38(19) . . ?
C22 C27 C31 123.28(17) . . ?
C25 C26 C27 121.4(2) . . ?
C25 C26 H26 119.3 . . ?
C27 C26 H26 119.3 . . ?
C26 C25 C24 119.98(18) . . ?
C26 C25 H25 120.0 . . ?
C24 C25 H25 120.0 . . ?
C25 C24 C23 121.40(19) . . ?
C25 C24 H24 119.3 . . ?
C23 C24 H24 119.3 . . ?
C24 C23 C22 117.36(19) . . ?
C24 C23 C28 120.71(17) . . ?
C22 C23 C28 121.90(17) . . ?
C27 C22 C23 122.55(17) . . ?
C27 C22 N2 119.94(16) . . ?
C23 C22 N2 117.28(17) . . ?
C1_1 O1_1 Al02 144.2(12) . . ?
O1_1 C1_1 C3_1 112.9(9) . . ?
O1_1 C1_1 C2_1 107.3(9) . . ?
C3_1 C1_1 C2_1 108.0(6) . . ?
O1_1 C1_1 C4_1 111.5(8) . . ?
C3_1 C1_1 C4_1 108.6(5) . . ?
C2_1 C1_1 C4_1 108.4(6) . . ?
F3_1 C2_1 F1_1 106.7(7) . . ?
F3_1 C2_1 F2_1 107.1(9) . . ?
F1_1 C2_1 F2_1 106.0(8) . . ?
F3_1 C2_1 C1_1 114.4(8) . . ?
F1_1 C2_1 C1_1 106.8(7) . . ?
F2_1 C2_1 C1_1 115.1(9) . . ?
F6_1 C3_1 F5_1 106.6(4) . . ?
F6_1 C3_1 F4_1 130.6(5) . . ?
F5_1 C3_1 F4_1 84.7(4) . . ?
F6_1 C3_1 C1_1 112.3(5) . . ?
F5_1 C3_1 C1_1 111.1(5) . . ?
F4_1 C3_1 C1_1 107.2(5) . . ?
F9_1 C4_1 F8_1 106.8(4) . . ?
F9_1 C4_1 F7_1 130.0(5) . . ?
F8_1 C4_1 F7_1 108.7(4) . . ?
F9_1 C4_1 C1_1 108.5(4) . . ?
F8_1 C4_1 C1_1 108.6(5) . . ?
F7_1 C4_1 C1_1 92.1(5) . . ?
C1_2 O1_2 Al02 147.3(4) . . ?
O1_2 C1_2 C3_2 110.3(5) . . ?
O1_2 C1_2 C4_2 116.0(6) . . ?
C3_2 C1_2 C4_2 108.8(5) . . ?
O1_2 C1_2 C2_2 105.6(5) . . ?
C3_2 C1_2 C2_2 108.4(5) . . ?
C4_2 C1_2 C2_2 107.5(6) . . ?
F1_2 C2_2 F2_2 107.0(5) . . ?
F1_2 C2_2 F3_2 101.9(6) . . ?
F2_2 C2_2 F3_2 127.5(6) . . ?
F1_2 C2_2 C1_2 109.1(5) . . ?
F2_2 C2_2 C1_2 110.4(5) . . ?
F3_2 C2_2 C1_2 99.8(5) . . ?
F4_2 C3_2 F5_2 106.2(4) . . ?
F4_2 C3_2 F6_2 108.1(4) . . ?
F5_2 C3_2 F6_2 107.0(4) . . ?
F4_2 C3_2 C1_2 110.5(4) . . ?
F5_2 C3_2 C1_2 112.5(4) . . ?
F6_2 C3_2 C1_2 112.3(4) . . ?
F9_2 C4_2 F7_2 106.2(7) . . ?
F9_2 C4_2 F8_2 108.4(7) . . ?
F7_2 C4_2 F8_2 105.5(6) . . ?
F9_2 C4_2 C1_2 107.7(7) . . ?
F7_2 C4_2 C1_2 113.2(6) . . ?
F8_2 C4_2 C1_2 115.4(6) . . ?
C1_3 O1_3 Al02 149.7(3) . . ?
O1_3 C1_3 C3_3 110.7(3) . . ?
O1_3 C1_3 C2_3 107.2(2) . . ?
C3_3 C1_3 C2_3 109.5(2) . . ?
O1_3 C1_3 C4_3 111.0(3) . . ?
C3_3 C1_3 C4_3 109.4(2) . . ?
C2_3 C1_3 C4_3 109.0(2) . . ?
F1_3 C2_3 F3_3 106.8(2) . . ?
F1_3 C2_3 F2_3 106.7(3) . . ?
F3_3 C2_3 F2_3 107.6(2) . . ?
F1_3 C2_3 C1_3 112.3(2) . . ?
F3_3 C2_3 C1_3 111.0(2) . . ?
F2_3 C2_3 C1_3 112.1(2) . . ?
F4_3 C3_3 F6_3 107.2(3) . . ?
F4_3 C3_3 F5_3 108.6(3) . . ?
F6_3 C3_3 F5_3 107.8(3) . . ?
F4_3 C3_3 C1_3 111.1(3) . . ?
F6_3 C3_3 C1_3 111.8(3) . . ?
F5_3 C3_3 C1_3 110.2(3) . . ?
F9_3 C4_3 F7_3 106.8(3) . . ?
F9_3 C4_3 F8_3 108.1(2) . . ?
F7_3 C4_3 F8_3 107.3(3) . . ?
F9_3 C4_3 C1_3 111.4(2) . . ?
F7_3 C4_3 C1_3 110.6(3) . . ?
F8_3 C4_3 C1_3 112.4(2) . . ?
C1_4 O1_4 Al02 148.0(4) . . ?
O1_4 C1_4 C3_4 108.7(6) . . ?
O1_4 C1_4 C2_4 111.8(7) . . ?
C3_4 C1_4 C2_4 112.4(7) . . ?
O1_4 C1_4 C4_4 115.0(7) . . ?
C3_4 C1_4 C4_4 108.2(7) . . ?
C2_4 C1_4 C4_4 100.5(6) . . ?
F2_4 C2_4 F3_4 111.1(11) . . ?
F2_4 C2_4 F1_4 110.5(12) . . ?
F3_4 C2_4 F1_4 110.5(7) . . ?
F2_4 C2_4 C1_4 117.2(12) . . ?
F3_4 C2_4 C1_4 100.5(7) . . ?
F1_4 C2_4 C1_4 106.5(7) . . ?
F4_4 C3_4 F6_4 112.6(6) . . ?
F4_4 C3_4 F5_4 102.5(7) . . ?
F6_4 C3_4 F5_4 103.2(6) . . ?
F4_4 C3_4 C1_4 114.0(7) . . ?
F6_4 C3_4 C1_4 114.9(6) . . ?
F5_4 C3_4 C1_4 108.0(6) . . ?
F9_4 C4_4 F8_4 111.9(6) . . ?
F9_4 C4_4 F7_4 106.6(6) . . ?
F8_4 C4_4 F7_4 107.2(6) . . ?
F9_4 C4_4 C1_4 109.2(6) . . ?
F8_4 C4_4 C1_4 110.9(6) . . ?
F7_4 C4_4 C1_4 111.0(7) . . ?
F1_5 C1_5 C6_5 120.8(10) . . ?
F1_5 C1_5 C2_5 119.1(11) . . ?
C6_5 C1_5 C2_5 119.9(8) . . ?
F2_5 C2_5 C3_5 120.2(11) . . ?
F2_5 C2_5 C1_5 118.0(11) . . ?
C3_5 C2_5 C1_5 121.8(9) . . ?
C4_5 C3_5 C2_5 118.6(6) . . ?
C4_5 C3_5 H3_5 120.7 . . ?
C2_5 C3_5 H3_5 120.7 . . ?
C3_5 C4_5 C5_5 119.7(10) . . ?
C3_5 C4_5 H4_5 120.1 . . ?
C5_5 C4_5 H4_5 120.1 . . ?
C4_5 C5_5 C6_5 121.8(11) . . ?
C4_5 C5_5 H5_5 119.1 . . ?
C6_5 C5_5 H5_5 119.1 . . ?
C1_5 C6_5 C5_5 118.1(6) . . ?
C1_5 C6_5 H6_5 120.9 . . ?
C5_5 C6_5 H6_5 120.9 . . ?
F1_6 C1_6 C2_6 123.2(11) . . ?
F1_6 C1_6 C6_6 118.1(11) . . ?
C2_6 C1_6 C6_6 118.7(9) . . ?
F2_6 C2_6 C1_6 122.7(13) . . ?
F2_6 C2_6 C3_6 112.9(13) . . ?
C1_6 C2_6 C3_6 124.3(9) . . ?
C2_6 C3_6 C4_6 116.4(10) . . ?
C2_6 C3_6 H3_6 121.8 . . ?
C4_6 C3_6 H3_6 121.8 . . ?
C5_6 C4_6 C3_6 119.1(10) . . ?
C5_6 C4_6 H4_6 120.5 . . ?
C3_6 C4_6 H4_6 120.5 . . ?
C6_6 C5_6 C4_6 123.4(11) . . ?
C6_6 C5_6 H5_6 118.3 . . ?
C4_6 C5_6 H5_6 118.3 . . ?
C5_6 C6_6 C1_6 118.2(10) . . ?
C5_6 C6_6 H6_6 120.9 . . ?
C1_6 C6_6 H6_6 120.9 . . ?
C1_7 O1_7 Al02 154.7(5) . . ?
O1_7 C1_7 C3_7 112.2(7) . . ?
O1_7 C1_7 C4_7 104.2(7) . . ?
C3_7 C1_7 C4_7 109.4(7) . . ?
O1_7 C1_7 C2_7 108.4(7) . . ?
C3_7 C1_7 C2_7 111.7(7) . . ?
C4_7 C1_7 C2_7 110.8(8) . . ?
F1_7 C2_7 F2_7 108.7(6) . . ?
F1_7 C2_7 F3_7 109.4(6) . . ?
F2_7 C2_7 F3_7 107.3(6) . . ?
F1_7 C2_7 C1_7 111.7(6) . . ?
F2_7 C2_7 C1_7 113.2(6) . . ?
F3_7 C2_7 C1_7 106.4(6) . . ?
F4_7 C3_7 F6_7 108.7(7) . . ?
F4_7 C3_7 F5_7 124.1(8) . . ?
F6_7 C3_7 F5_7 83.2(6) . . ?
F4_7 C3_7 C1_7 112.0(7) . . ?
F6_7 C3_7 C1_7 112.3(7) . . ?
F5_7 C3_7 C1_7 112.7(8) . . ?
F9_7 C4_7 F7_7 110.8(9) . . ?
F9_7 C4_7 F8_7 108.2(8) . . ?
F7_7 C4_7 F8_7 106.7(9) . . ?
F9_7 C4_7 C1_7 110.6(8) . . ?
F7_7 C4_7 C1_7 113.1(9) . . ?
F8_7 C4_7 C1_7 107.2(9) . . ?
C1_8 O1_8 Al02 141.9(4) . . ?
O1_8 C1_8 C4_8 111.5(7) . . ?
O1_8 C1_8 C3_8 109.1(6) . . ?
C4_8 C1_8 C3_8 108.3(7) . . ?
O1_8 C1_8 C2_8 105.5(5) . . ?
C4_8 C1_8 C2_8 114.9(6) . . ?
C3_8 C1_8 C2_8 107.4(6) . . ?
F2_8 C2_8 F1_8 108.1(5) . . ?
F2_8 C2_8 F3_8 108.4(5) . . ?
F1_8 C2_8 F3_8 115.0(5) . . ?
F2_8 C2_8 C1_8 111.0(5) . . ?
F1_8 C2_8 C1_8 110.0(5) . . ?
F3_8 C2_8 C1_8 104.4(6) . . ?
F5_8 C3_8 F6_8 109.8(6) . . ?
F5_8 C3_8 F4_8 108.0(6) . . ?
F6_8 C3_8 F4_8 107.3(6) . . ?
F5_8 C3_8 C1_8 113.2(6) . . ?
F6_8 C3_8 C1_8 111.0(6) . . ?
F4_8 C3_8 C1_8 107.3(6) . . ?
F7_8 C4_8 F8_8 102.3(11) . . ?
F7_8 C4_8 F9_8 103.2(8) . . ?
F8_8 C4_8 F9_8 105.1(11) . . ?
F7_8 C4_8 C1_8 123.0(8) . . ?
F8_8 C4_8 C1_8 110.0(11) . . ?
F9_8 C4_8 C1_8 111.6(8) . . ?
C1_9 O1_9 Al02 153.5(16) . . ?
O1_9 C1_9 C2_9 111.5(10) . . ?
O1_9 C1_9 C4_9 107.5(11) . . ?
C2_9 C1_9 C4_9 109.9(8) . . ?
O1_9 C1_9 C3_9 107.6(11) . . ?
C2_9 C1_9 C3_9 110.5(7) . . ?
C4_9 C1_9 C3_9 109.7(7) . . ?
F3_9 C2_9 F2_9 110.3(6) . . ?
F3_9 C2_9 F1_9 71.7(5) . . ?
F2_9 C2_9 F1_9 110.4(7) . . ?
F3_9 C2_9 C1_9 129.6(7) . . ?
F2_9 C2_9 C1_9 114.6(6) . . ?
F1_9 C2_9 C1_9 111.0(7) . . ?
C2_9 F1_9 F3_9 52.3(4) . . ?
C2_9 F3_9 F1_9 56.0(5) . . ?
F6_9 C3_9 F4_9 106.3(6) . . ?
F6_9 C3_9 F5_9 86.8(5) . . ?
F4_9 C3_9 F5_9 139.0(6) . . ?
F6_9 C3_9 C1_9 114.1(6) . . ?
F4_9 C3_9 C1_9 109.7(5) . . ?
F5_9 C3_9 C1_9 99.0(6) . . ?
F7_9 C4_9 F9_9 107.4(8) . . ?
F7_9 C4_9 F8_9 107.8(11) . . ?
F9_9 C4_9 F8_9 109.2(10) . . ?
F7_9 C4_9 C1_9 105.2(9) . . ?
F9_9 C4_9 C1_9 115.4(9) . . ?
F8_9 C4_9 C1_9 111.4(10) . . ?
F1_10 C1_10 C6_10 121.4(5) . . ?
F1_10 C1_10 C2_10 118.1(5) . . ?
C6_10 C1_10 C2_10 120.5(4) . . ?
F2_10 C2_10 C3_10 117.6(6) . . ?
F2_10 C2_10 C1_10 119.7(6) . . ?
C3_10 C2_10 C1_10 122.7(4) . . ?
C2_10 C3_10 C4_10 117.9(5) . . ?
C2_10 C3_10 H3_10 121.1 . . ?
C4_10 C3_10 H3_10 121.1 . . ?
C5_10 C4_10 C3_10 119.3(4) . . ?
C5_10 C4_10 H4_10 120.3 . . ?
C3_10 C4_10 H4_10 120.3 . . ?
C4_10 C5_10 C6_10 121.6(4) . . ?
C4_10 C5_10 H5_10 119.2 . . ?
C6_10 C5_10 H5_10 119.2 . . ?
C1_10 C6_10 C5_10 118.0(5) . . ?
C1_10 C6_10 H6_10 121.0 . . ?
C5_10 C6_10 H6_10 121.0 . . ?
C1_11 O1_11 Al02 147.5(18) . . ?
O1_11 C1_11 C2_11 108.0(13) . . ?
O1_11 C1_11 C3_11 109.5(12) . . ?
C2_11 C1_11 C3_11 107.7(10) . . ?
O1_11 C1_11 C4_11 116.0(12) . . ?
C2_11 C1_11 C4_11 110.7(10) . . ?
C3_11 C1_11 C4_11 104.7(10) . . ?
F1_11 C2_11 F3_11 85.9(10) . . ?
F1_11 C2_11 F2_11 114.5(15) . . ?
F3_11 C2_11 F2_11 109.2(13) . . ?
F1_11 C2_11 C1_11 117.2(13) . . ?
F3_11 C2_11 C1_11 113.1(11) . . ?
F2_11 C2_11 C1_11 113.7(11) . . ?
F4_11 C3_11 F6_11 108.5(12) . . ?
F4_11 C3_11 F5_11 106.8(16) . . ?
F6_11 C3_11 F5_11 108.9(15) . . ?
F4_11 C3_11 C1_11 110.5(10) . . ?
F6_11 C3_11 C1_11 112.6(11) . . ?
F5_11 C3_11 C1_11 109.3(13) . . ?
F9_11 C4_11 F8_11 104.8(11) . . ?
F9_11 C4_11 F7_11 121.0(14) . . ?
F8_11 C4_11 F7_11 114.1(13) . . ?
F9_11 C4_11 C1_11 106.9(10) . . ?
F8_11 C4_11 C1_11 109.7(11) . . ?
F7_11 C4_11 C1_11 99.7(10) . . ?

loop_
_geom_bond_atom_site_label_1
_geom_bond_atom_site_label_2
_geom_bond_distance
_geom_bond_site_symmetry_2
_geom_bond_publ_flag
Ga1 N1 2.1841(14) . ?
Ga1 N3 2.3588(14) . ?
Ga1 N2 2.3694(14) . ?
N1 C5 1.338(2) . ?
N1 C1 1.341(2) . ?
C1 C2 1.391(2) . ?
C1 C6 1.491(2) . ?
Al02 O1_11 1.600(18) . ?
Al02 O1_2 1.681(2) . ?
Al02 O1_9 1.684(16) . ?
Al02 O1_4 1.681(3) . ?
Al02 O1_3 1.737(3) . ?
Al02 O1_1 1.739(12) . ?
Al02 O1_8 1.773(3) . ?
Al02 O1_7 1.777(3) . ?
C2 C3 1.386(3) . ?
C2 H2 0.9500 . ?
N2 C8 1.272(2) . ?
N2 C22 1.439(2) . ?
C3 C4 1.380(3) . ?
C3 H3 0.9500 . ?
N3 C6 1.280(2) . ?
N3 C10 1.436(2) . ?
C7 C6 1.496(2) . ?
C7 H7A 0.9800 . ?
C7 H7B 0.9800 . ?
C7 H7C 0.9800 . ?
C19 C20 1.524(3) . ?
C19 C15 1.525(2) . ?
C19 C21 1.531(3) . ?
C19 H19 1.0000 . ?
C5 C4 1.394(2) . ?
C5 C8 1.489(3) . ?
C4 H4 0.9500 . ?
C9A C8 1.530(5) . ?
C9A H9AA 0.9800 . ?
C9A H9AB 0.9800 . ?
C9A H9AC 0.9800 . ?
C9B C8 1.530(9) . ?
C9B H9BA 0.9800 . ?
C9B H9BB 0.9800 . ?
C9B H9BC 0.9800 . ?
C10 C11 1.403(2) . ?
C10 C15 1.404(3) . ?
C12 C13 1.380(3) . ?
C12 C11 1.398(3) . ?
C12 H12 0.9500 . ?
C11 C16 1.519(3) . ?
C17 C16 1.526(3) . ?
C17 H17A 0.9800 . ?
C17 H17B 0.9800 . ?
C17 H17C 0.9800 . ?
C16 C18 1.534(3) . ?
C16 H16 1.0000 . ?
C15 C14 1.391(3) . ?
C14 C13 1.388(3) . ?
C14 H14 0.9500 . ?
C13 H13 0.9500 . ?
C18 H18A 0.9800 . ?
C18 H18B 0.9800 . ?
C18 H18C 0.9800 . ?
C20 H20A 0.9800 . ?
C20 H20B 0.9800 . ?
C20 H20C 0.9800 . ?
C29 C28 1.520(4) . ?
C29 H29A 0.9800 . ?
C29 H29B 0.9800 . ?
C29 H29C 0.9800 . ?
C28 C23 1.520(3) . ?
C28 C30 1.523(3) . ?
C28 H28 1.0000 . ?
C21 H21A 0.9800 . ?
C21 H21B 0.9800 . ?
C21 H21C 0.9800 . ?
C30 H30A 0.9800 . ?
C30 H30B 0.9800 . ?
C30 H30C 0.9800 . ?
C31 C32 1.516(4) . ?
C31 C33 1.522(3) . ?
C31 C27 1.523(3) . ?
C31 H31 1.0000 . ?
C32 H32A 0.9800 . ?
C32 H32B 0.9800 . ?
C32 H32C 0.9800 . ?
C33 H33A 0.9800 . ?
C33 H33B 0.9800 . ?
C33 H33C 0.9800 . ?
C27 C26 1.394(3) . ?
C27 C22 1.404(3) . ?
C26 C25 1.383(3) . ?
C26 H26 0.9500 . ?
C25 C24 1.383(3) . ?
C25 H25 0.9500 . ?
C24 C23 1.392(3) . ?
C24 H24 0.9500 . ?
C23 C22 1.404(3) . ?
O1_1 C1_1 1.339(9) . ?
C1_1 C3_1 1.535(8) . ?
C1_1 C2_1 1.554(8) . ?
C1_1 C4_1 1.582(8) . ?
C2_1 F3_1 1.323(9) . ?
C2_1 F1_1 1.331(9) . ?
C2_1 F2_1 1.340(9) . ?
C3_1 F6_1 1.330(6) . ?
C3_1 F5_1 1.344(6) . ?
C3_1 F4_1 1.487(6) . ?
C4_1 F9_1 1.344(6) . ?
C4_1 F8_1 1.359(5) . ?
C4_1 F7_1 1.556(8) . ?
O1_2 C1_2 1.364(7) . ?
C1_2 C3_2 1.552(7) . ?
C1_2 C4_2 1.564(7) . ?
C1_2 C2_2 1.573(8) . ?
C2_2 F1_2 1.345(7) . ?
C2_2 F2_2 1.356(6) . ?
C2_2 F3_2 1.432(8) . ?
C3_2 F4_2 1.325(5) . ?
C3_2 F5_2 1.326(5) . ?
C3_2 F6_2 1.341(5) . ?
C4_2 F9_2 1.328(8) . ?
C4_2 F7_2 1.341(8) . ?
C4_2 F8_2 1.347(8) . ?
O1_3 C1_3 1.346(3) . ?
C1_3 C3_3 1.546(4) . ?
C1_3 C2_3 1.553(4) . ?
C1_3 C4_3 1.555(4) . ?
C2_3 F1_3 1.300(4) . ?
C2_3 F3_3 1.320(3) . ?
C2_3 F2_3 1.342(3) . ?
C3_3 F4_3 1.318(4) . ?
C3_3 F6_3 1.351(4) . ?
C3_3 F5_3 1.368(4) . ?
C4_3 F9_3 1.312(3) . ?
C4_3 F7_3 1.337(5) . ?
C4_3 F8_3 1.339(3) . ?
O1_4 C1_4 1.344(9) . ?
C1_4 C3_4 1.512(8) . ?
C1_4 C2_4 1.532(9) . ?
C1_4 C4_4 1.550(9) . ?
C2_4 F2_4 1.314(10) . ?
C2_4 F3_4 1.320(9) . ?
C2_4 F1_4 1.378(9) . ?
C3_4 F4_4 1.274(8) . ?
C3_4 F6_4 1.328(7) . ?
C3_4 F5_4 1.424(9) . ?
C4_4 F9_4 1.279(8) . ?
C4_4 F8_4 1.330(7) . ?
C4_4 F7_4 1.377(8) . ?
C1_5 F1_5 1.299(11) . ?
C1_5 C6_5 1.353(10) . ?
C1_5 C2_5 1.380(10) . ?
C2_5 F2_5 1.292(11) . ?
C2_5 C3_5 1.362(10) . ?
C3_5 C4_5 1.360(11) . ?
C3_5 H3_5 0.9500 . ?
C4_5 C5_5 1.371(11) . ?
C4_5 H4_5 0.9500 . ?
C5_5 C6_5 1.379(10) . ?
C5_5 H5_5 0.9500 . ?
C6_5 H6_5 0.9500 . ?
C1_6 F1_6 1.317(8) . ?
C1_6 C2_6 1.347(10) . ?
C1_6 C6_6 1.355(9) . ?
C2_6 F2_6 1.282(10) . ?
C2_6 C3_6 1.362(11) . ?
C3_6 C4_6 1.367(12) . ?
C3_6 H3_6 0.9500 . ?
C4_6 C5_6 1.363(12) . ?
C4_6 H4_6 0.9500 . ?
C5_6 C6_6 1.341(10) . ?
C5_6 H5_6 0.9500 . ?
C6_6 H6_6 0.9500 . ?
O1_7 C1_7 1.338(9) . ?
C1_7 C3_7 1.532(10) . ?
C1_7 C4_7 1.544(10) . ?
C1_7 C2_7 1.553(9) . ?
C2_7 F1_7 1.312(8) . ?
C2_7 F2_7 1.330(7) . ?
C2_7 F3_7 1.356(8) . ?
C3_7 F4_7 1.318(9) . ?
C3_7 F6_7 1.346(8) . ?
C3_7 F5_7 1.346(10) . ?
C4_7 F9_7 1.329(11) . ?
C4_7 F7_7 1.332(11) . ?
C4_7 F8_7 1.337(10) . ?
O1_8 C1_8 1.380(8) . ?
C1_8 C4_8 1.535(9) . ?
C1_8 C3_8 1.549(9) . ?
C1_8 C2_8 1.590(8) . ?
C2_8 F2_8 1.323(5) . ?
C2_8 F1_8 1.348(8) . ?
C2_8 F3_8 1.378(7) . ?
C3_8 F5_8 1.309(7) . ?
C3_8 F6_8 1.351(6) . ?
C3_8 F4_8 1.365(8) . ?
C4_8 F7_8 1.340(9) . ?
C4_8 F8_8 1.348(10) . ?
C4_8 F9_8 1.381(9) . ?
O1_9 C1_9 1.359(10) . ?
C1_9 C2_9 1.526(9) . ?
C1_9 C4_9 1.550(10) . ?
C1_9 C3_9 1.557(9) . ?
C2_9 F3_9 1.286(8) . ?
C2_9 F2_9 1.325(7) . ?
C2_9 F1_9 1.347(8) . ?
F1_9 F3_9 1.542(9) . ?
C3_9 F6_9 1.318(7) . ?
C3_9 F4_9 1.335(8) . ?
C3_9 F5_9 1.473(7) . ?
C4_9 F7_9 1.323(10) . ?
C4_9 F9_9 1.335(10) . ?
C4_9 F8_9 1.339(10) . ?
C1_10 F1_10 1.332(4) . ?
C1_10 C6_10 1.359(6) . ?
C1_10 C2_10 1.367(7) . ?
C2_10 F2_10 1.314(5) . ?
C2_10 C3_10 1.366(7) . ?
C3_10 C4_10 1.392(6) . ?
C3_10 H3_10 0.9500 . ?
C4_10 C5_10 1.382(6) . ?
C4_10 H4_10 0.9500 . ?
C5_10 C6_10 1.393(5) . ?
C5_10 H5_10 0.9500 . ?
C6_10 H6_10 0.9500 . ?
O1_11 C1_11 1.361(13) . ?
C1_11 C2_11 1.516(12) . ?
C1_11 C3_11 1.552(12) . ?
C1_11 C4_11 1.564(12) . ?
C2_11 F1_11 1.310(12) . ?
C2_11 F3_11 1.323(12) . ?
C2_11 F2_11 1.330(11) . ?
C3_11 F4_11 1.313(11) . ?
C3_11 F6_11 1.335(12) . ?
C3_11 F5_11 1.341(13) . ?
C4_11 F9_11 1.323(12) . ?
C4_11 F8_11 1.356(12) . ?
C4_11 F7_11 1.372(12) . ?
